data_7049239
loop_
_publ_author_name
'Mirzadeh, Nedaossadat'
'Reddy, T. Srinivasa'
'Priv\'er, Steven H'
'Bhargava, Suresh K.'

_publ_section_title
;
 Synthesis, anti-proliferative and apoptosis-inducing studies of
 palladacycles containing a diphosphine and a Sn,As-based chelate ligand.
;
_journal_issue 16
_journal_name_full 'Dalton transactions (Cambridge, England : 2003)'
_journal_page_first 5183
_journal_page_last 5192
_journal_paper_doi 10.1039/c8dt03875a
_journal_volume 48
_journal_year 2019
_chemical_formula_moiety 'C44 H35 As Br2 F4 P2 Pd Sn'
_chemical_formula_sum 'C44 H35 As Br2 F4 P2 Pd Sn'
_chemical_formula_weight 1161.49
_space_group_crystal_system monoclinic
_space_group_IT_number 14
_space_group_name_Hall '-P 2yn'
_space_group_name_H-M_alt 'P 1 21/n 1'
_symmetry_space_group_name_Hall '-P 2yn'
_symmetry_space_group_name_H-M 'P 1 21/n 1'
_atom_sites_solution_hydrogens geom
_audit_creation_method SHELXL-2014/7
_audit_update_record
;
2018-09-16 deposited with the CCDC.    2019-02-19 downloaded from the CCDC.
;
_cell_angle_alpha 90
_cell_angle_beta 90.133(3)
_cell_angle_gamma 90
_cell_formula_units_Z 4
_cell_length_a 11.7879(18)
_cell_length_b 18.096(3)
_cell_length_c 19.838(3)
_cell_measurement_reflns_used 9426
_cell_measurement_temperature 100(2)
_cell_measurement_theta_max 32.52
_cell_measurement_theta_min 2.25
_cell_volume 4231.7(11)
_computing_cell_refinement 'Bruker SAINT'
_computing_data_collection 'Bruker APEX2'
_computing_data_reduction 'Bruker SAINT'
_computing_structure_refinement 'SHELXL-2014/7 (Sheldrick, 2014)'
_computing_structure_solution 'SHELXS-97 (Sheldrick, 2008)'
_diffrn_ambient_temperature 100(2)
_diffrn_measured_fraction_theta_full 1.000
_diffrn_measured_fraction_theta_max 1.000
_diffrn_measurement_device_type 'Bruker APEX-II CCD'
_diffrn_measurement_method '\f and \w scans'
_diffrn_radiation_monochromator graphite
_diffrn_radiation_source 'sealed tube'
_diffrn_radiation_type MoK\a
_diffrn_radiation_wavelength 0.71073
_diffrn_reflns_av_R_equivalents 0.0254
_diffrn_reflns_av_unetI/netI 0.0108
_diffrn_reflns_Laue_measured_fraction_full 1.000
_diffrn_reflns_Laue_measured_fraction_max 1.000
_diffrn_reflns_limit_h_max 14
_diffrn_reflns_limit_h_min -14
_diffrn_reflns_limit_k_max 22
_diffrn_reflns_limit_k_min -22
_diffrn_reflns_limit_l_max 24
_diffrn_reflns_limit_l_min -24
_diffrn_reflns_number 98525
_diffrn_reflns_point_group_measured_fraction_full 1.000
_diffrn_reflns_point_group_measured_fraction_max 1.000
_diffrn_reflns_theta_full 25.242
_diffrn_reflns_theta_max 26.000
_diffrn_reflns_theta_min 1.523
_exptl_absorpt_coefficient_mu 3.804
_exptl_absorpt_correction_T_max 0.746
_exptl_absorpt_correction_T_min 0.594
_exptl_absorpt_correction_type multi-scan
_exptl_absorpt_process_details SADABS
_exptl_crystal_colour yellow
_exptl_crystal_density_diffrn 1.823
_exptl_crystal_description block
_exptl_crystal_F_000 2256
_exptl_crystal_recrystallization_method 'Re-crystallisation from solvent: Dichloromethane/hexane'
_exptl_crystal_size_max 0.321
_exptl_crystal_size_mid 0.267
_exptl_crystal_size_min 0.086
_refine_diff_density_max 0.545
_refine_diff_density_min -1.442
_refine_diff_density_rms 0.082
_refine_ls_extinction_coef 0.00014(3)
_refine_ls_extinction_expression Fc^*^=kFc[1+0.001xFc^2^\l^3^/sin(2\q)]^-1/4^
_refine_ls_extinction_method 'SHELXL-2014/7 (Sheldrick 2014'
_refine_ls_goodness_of_fit_ref 1.047
_refine_ls_hydrogen_treatment constr
_refine_ls_matrix_type full
_refine_ls_number_parameters 498
_refine_ls_number_reflns 8319
_refine_ls_number_restraints 0
_refine_ls_restrained_S_all 1.047
_refine_ls_R_factor_all 0.0206
_refine_ls_R_factor_gt 0.0186
_refine_ls_shift/su_max 0.001
_refine_ls_shift/su_mean 0.000
_refine_ls_structure_factor_coef Fsqd
_refine_ls_weighting_details 'w=1/[\s^2^(Fo^2^)+(0.0254P)^2^+6.3953P] where P=(Fo^2^+2Fc^2^)/3'
_refine_ls_weighting_scheme calc
_refine_ls_wR_factor_gt 0.0510
_refine_ls_wR_factor_ref 0.0522
_reflns_Friedel_coverage 0.000
_reflns_number_gt 7816
_reflns_number_total 8319
_reflns_threshold_expression 'I > 2\s(I)'
_cod_data_source_file c8dt03875a2.cif
_cod_data_source_block shelx
_cod_depositor_comments 'Adding full bibliography for 7049239.cif.'
_cod_original_cell_volume 4231.8(11)
_cod_database_code 7049239
_shelx_shelxl_version_number 2014/7
_shelx_space_group_comment
;
The symmetry employed for this shelxl refinement is uniquely defined
by the following loop, which should always be used as a source of
symmetry information in preference to the above space-group names.
They are only intended as comments.
;
_shelx_estimated_absorpt_t_min 0.375
_shelx_estimated_absorpt_t_max 0.736

loop_
_space_group_symop_operation_xyz
'x, y, z'
'-x+1/2, y+1/2, -z+1/2'
'-x, -y, -z'
'x-1/2, -y-1/2, z-1/2'

loop_
_atom_site_label
_atom_site_type_symbol
_atom_site_fract_x
_atom_site_fract_y
_atom_site_fract_z
_atom_site_U_iso_or_equiv
_atom_site_adp_type
_atom_site_occupancy
_atom_site_site_symmetry_order
_atom_site_calc_flag
_atom_site_refinement_flags_posn
_atom_site_refinement_flags_adp
Sn1 Sn 0.61727(2) 0.23682(2) 0.16701(2) 0.01637(5) Uani 1 1 d . .
Pd1 Pd 0.60283(2) 0.13453(2) 0.25436(2) 0.01390(5) Uani 1 1 d . .
Br1 Br 0.45397(2) 0.22589(2) 0.07910(2) 0.03601(7) Uani 1 1 d . .
Br2 Br 0.79909(2) 0.24384(2) 0.27619(2) 0.02081(6) Uani 1 1 d . .
As1 As 0.49934(2) 0.22256(2) 0.32137(2) 0.01428(6) Uani 1 1 d . .
P1 P 0.67436(5) 0.04523(3) 0.18619(3) 0.01426(11) Uani 1 1 d . .
P2 P 0.62704(5) 0.02750(3) 0.32031(3) 0.01446(11) Uani 1 1 d . .
F1 F 0.39925(13) 0.37210(8) 0.37653(7) 0.0268(3) Uani 1 1 d . .
F2 F 0.38032(13) 0.50417(8) 0.31505(8) 0.0312(3) Uani 1 1 d . .
F3 F 0.47083(13) 0.52498(8) 0.19054(8) 0.0323(3) Uani 1 1 d . .
F4 F 0.57270(12) 0.41299(8) 0.12610(7) 0.0284(3) Uani 1 1 d . .
C1 C 0.54246(18) 0.33172(12) 0.21802(11) 0.0176(4) Uani 1 1 d . .
C2 C 0.49806(18) 0.32202(12) 0.28268(11) 0.0164(4) Uani 1 1 d . .
C3 C 0.44461(19) 0.38026(13) 0.31469(12) 0.0200(5) Uani 1 1 d . .
C4 C 0.4344(2) 0.44860(13) 0.28418(13) 0.0228(5) Uani 1 1 d . .
C5 C 0.47887(19) 0.45855(13) 0.22063(13) 0.0231(5) Uani 1 1 d . .
C6 C 0.53122(19) 0.40017(13) 0.18843(12) 0.0205(5) Uani 1 1 d . .
C7 C 0.55836(19) 0.23299(12) 0.41146(11) 0.0177(4) Uani 1 1 d . .
C8 C 0.5325(2) 0.17934(14) 0.45926(12) 0.0222(5) Uani 1 1 d . .
H8 H 0.4792 0.1416 0.4490 0.027 Uiso 1 1 calc R U
C9 C 0.5849(2) 0.18101(15) 0.52203(12) 0.0262(5) Uani 1 1 d . .
H9 H 0.5665 0.1449 0.5550 0.031 Uiso 1 1 calc R U
C10 C 0.6640(2) 0.23529(15) 0.53650(12) 0.0271(5) Uani 1 1 d . .
H10 H 0.7002 0.2362 0.5793 0.032 Uiso 1 1 calc R U
C11 C 0.6907(2) 0.28835(14) 0.48873(12) 0.0257(5) Uani 1 1 d . .
H11 H 0.7452 0.3254 0.4989 0.031 Uiso 1 1 calc R U
C12 C 0.6380(2) 0.28749(13) 0.42607(12) 0.0217(5) Uani 1 1 d . .
H12 H 0.6563 0.3239 0.3933 0.026 Uiso 1 1 calc R U
C13 C 0.33822(19) 0.20514(12) 0.33307(11) 0.0171(4) Uani 1 1 d . .
C14 C 0.2792(2) 0.17676(13) 0.27791(12) 0.0213(5) Uani 1 1 d . .
H14 H 0.3185 0.1646 0.2376 0.026 Uiso 1 1 calc R U
C15 C 0.1632(2) 0.16628(13) 0.28203(13) 0.0254(5) Uani 1 1 d . .
H15 H 0.1226 0.1478 0.2442 0.030 Uiso 1 1 calc R U
C16 C 0.1059(2) 0.18265(13) 0.34104(14) 0.0259(5) Uani 1 1 d . .
H16 H 0.0262 0.1753 0.3435 0.031 Uiso 1 1 calc R U
C17 C 0.1639(2) 0.20958(13) 0.39612(13) 0.0242(5) Uani 1 1 d . .
H17 H 0.1244 0.2200 0.4367 0.029 Uiso 1 1 calc R U
C18 C 0.2808(2) 0.22165(12) 0.39248(12) 0.0207(5) Uani 1 1 d . .
H18 H 0.3207 0.2410 0.4302 0.025 Uiso 1 1 calc R U
C19 C 0.7443(2) 0.26350(14) 0.09407(12) 0.0263(5) Uani 1 1 d . .
H19A H 0.7193 0.3060 0.0673 0.039 Uiso 1 1 calc R U
H19B H 0.7565 0.2210 0.0643 0.039 Uiso 1 1 calc R U
H19C H 0.8154 0.2757 0.1172 0.039 Uiso 1 1 calc R U
C20 C 0.78945(19) 0.05962(12) 0.12764(11) 0.0183(4) Uani 1 1 d . .
C21 C 0.8831(2) 0.10085(14) 0.14872(12) 0.0232(5) Uani 1 1 d . .
H21 H 0.8883 0.1172 0.1941 0.028 Uiso 1 1 calc R U
C22 C 0.9683(2) 0.11787(16) 0.10361(13) 0.0301(6) Uani 1 1 d . .
H22 H 1.0320 0.1459 0.1180 0.036 Uiso 1 1 calc R U
C23 C 0.9610(2) 0.09411(19) 0.03755(14) 0.0390(7) Uani 1 1 d . .
H23 H 1.0196 0.1059 0.0066 0.047 Uiso 1 1 calc R U
C24 C 0.8691(3) 0.0534(2) 0.01668(13) 0.0432(8) Uani 1 1 d . .
H24 H 0.8648 0.0371 -0.0288 0.052 Uiso 1 1 calc R U
C25 C 0.7822(2) 0.03572(16) 0.06114(12) 0.0300(6) Uani 1 1 d . .
H25 H 0.7188 0.0077 0.0463 0.036 Uiso 1 1 calc R U
C26 C 0.57015(19) -0.01140(12) 0.14446(11) 0.0165(4) Uani 1 1 d . .
C27 C 0.4650(2) 0.01861(14) 0.12859(13) 0.0257(5) Uani 1 1 d . .
H27 H 0.4488 0.0686 0.1394 0.031 Uiso 1 1 calc R U
C28 C 0.3837(2) -0.02483(16) 0.09677(16) 0.0360(6) Uani 1 1 d . .
H28 H 0.3115 -0.0045 0.0863 0.043 Uiso 1 1 calc R U
C29 C 0.4073(2) -0.09732(15) 0.08028(15) 0.0352(6) Uani 1 1 d . .
H29 H 0.3516 -0.1266 0.0582 0.042 Uiso 1 1 calc R U
C30 C 0.5127(2) -0.12758(14) 0.09609(13) 0.0302(6) Uani 1 1 d . .
H30 H 0.5291 -0.1774 0.0847 0.036 Uiso 1 1 calc R U
C31 C 0.5932(2) -0.08508(13) 0.12831(12) 0.0226(5) Uani 1 1 d . .
H31 H 0.6647 -0.1059 0.1396 0.027 Uiso 1 1 calc R U
C32 C 0.72838(18) -0.00938(12) 0.25765(10) 0.0170(4) Uani 1 1 d . .
H32A H 0.8082 0.0025 0.2689 0.020 Uiso 1 1 calc R U
H32B H 0.7198 -0.0632 0.2506 0.020 Uiso 1 1 calc R U
C33 C 0.50867(19) -0.03625(12) 0.32084(10) 0.0163(4) Uani 1 1 d . .
C34 C 0.5186(2) -0.10956(13) 0.30060(11) 0.0224(5) Uani 1 1 d . .
H34 H 0.5912 -0.1295 0.2908 0.027 Uiso 1 1 calc R U
C35 C 0.4227(2) -0.15366(14) 0.29463(12) 0.0286(5) Uani 1 1 d . .
H35 H 0.4298 -0.2035 0.2801 0.034 Uiso 1 1 calc R U
C36 C 0.3165(2) -0.12527(15) 0.30975(12) 0.0293(6) Uani 1 1 d . .
H36 H 0.2509 -0.1553 0.3052 0.035 Uiso 1 1 calc R U
C37 C 0.3067(2) -0.05291(16) 0.33143(13) 0.0295(6) Uani 1 1 d . .
H37 H 0.2343 -0.0337 0.3430 0.035 Uiso 1 1 calc R U
C38 C 0.4016(2) -0.00830(14) 0.33637(12) 0.0231(5) Uani 1 1 d . .
H38 H 0.3938 0.0416 0.3504 0.028 Uiso 1 1 calc R U
C39 C 0.70195(18) 0.02390(12) 0.40008(11) 0.0171(4) Uani 1 1 d . .
C40 C 0.7802(2) 0.07996(14) 0.41246(12) 0.0247(5) Uani 1 1 d . .
H40 H 0.7864 0.1204 0.3822 0.030 Uiso 1 1 calc R U
C41 C 0.8492(2) 0.07653(16) 0.46927(13) 0.0297(6) Uani 1 1 d . .
H41 H 0.9032 0.1144 0.4777 0.036 Uiso 1 1 calc R U
C42 C 0.8389(2) 0.01782(16) 0.51347(12) 0.0304(6) Uani 1 1 d . .
H42 H 0.8874 0.0149 0.5517 0.036 Uiso 1 1 calc R U
C43 C 0.7589(2) -0.03671(15) 0.50258(12) 0.0290(6) Uani 1 1 d . .
H43 H 0.7512 -0.0761 0.5339 0.035 Uiso 1 1 calc R U
C44 C 0.6893(2) -0.03391(13) 0.44564(11) 0.0218(5) Uani 1 1 d . .
H44 H 0.6338 -0.0711 0.4381 0.026 Uiso 1 1 calc R U

loop_
_atom_site_aniso_label
_atom_site_aniso_U_11
_atom_site_aniso_U_22
_atom_site_aniso_U_33
_atom_site_aniso_U_23
_atom_site_aniso_U_13
_atom_site_aniso_U_12
Sn1 0.01947(8) 0.01377(8) 0.01586(8) 0.00273(5) -0.00080(6) 0.00055(5)
Pd1 0.01633(9) 0.01193(8) 0.01343(8) 0.00119(6) -0.00137(6) 0.00136(6)
Br1 0.03669(15) 0.03644(15) 0.03481(15) 0.00026(11) -0.01679(12) 0.00060(12)
Br2 0.01763(11) 0.02366(12) 0.02112(12) 0.00001(9) -0.00270(9) -0.00447(9)
As1 0.01600(11) 0.01276(11) 0.01407(11) -0.00034(8) -0.00230(8) 0.00080(8)
P1 0.0143(3) 0.0147(3) 0.0137(2) 0.0014(2) 0.0004(2) 0.0010(2)
P2 0.0159(3) 0.0136(3) 0.0138(3) 0.0018(2) 0.0004(2) 0.0021(2)
F1 0.0341(8) 0.0213(7) 0.0249(7) -0.0047(6) 0.0033(6) 0.0040(6)
F2 0.0311(8) 0.0158(7) 0.0469(9) -0.0055(6) 0.0044(7) 0.0057(6)
F3 0.0304(8) 0.0142(7) 0.0525(10) 0.0116(6) 0.0059(7) 0.0042(6)
F4 0.0304(8) 0.0224(7) 0.0322(8) 0.0126(6) 0.0066(6) 0.0030(6)
C1 0.0155(10) 0.0152(10) 0.0220(11) 0.0001(9) -0.0047(8) -0.0011(8)
C2 0.0159(10) 0.0132(10) 0.0201(10) -0.0007(8) -0.0058(8) -0.0008(8)
C3 0.0189(11) 0.0190(11) 0.0221(11) -0.0022(9) -0.0026(9) -0.0006(9)
C4 0.0176(11) 0.0142(11) 0.0367(13) -0.0050(10) -0.0028(10) 0.0009(9)
C5 0.0177(11) 0.0122(11) 0.0393(14) 0.0059(10) -0.0039(10) 0.0001(8)
C6 0.0157(11) 0.0192(11) 0.0267(12) 0.0045(9) -0.0018(9) -0.0015(9)
C7 0.0169(11) 0.0204(11) 0.0158(10) -0.0019(8) -0.0020(8) 0.0048(9)
C8 0.0208(11) 0.0249(12) 0.0208(11) 0.0003(9) -0.0019(9) -0.0008(9)
C9 0.0250(12) 0.0348(14) 0.0188(11) 0.0054(10) -0.0014(9) 0.0001(10)
C10 0.0249(13) 0.0379(14) 0.0184(11) -0.0016(10) -0.0054(10) 0.0035(11)
C11 0.0236(12) 0.0297(13) 0.0237(12) -0.0037(10) -0.0070(10) -0.0022(10)
C12 0.0212(11) 0.0218(12) 0.0221(11) -0.0014(9) -0.0009(9) 0.0013(9)
C13 0.0177(11) 0.0121(10) 0.0216(11) 0.0023(8) -0.0019(9) 0.0010(8)
C14 0.0256(12) 0.0160(11) 0.0223(11) -0.0005(9) -0.0038(9) 0.0005(9)
C15 0.0244(12) 0.0187(11) 0.0329(13) 0.0013(10) -0.0108(10) -0.0032(9)
C16 0.0176(11) 0.0174(11) 0.0426(15) 0.0052(10) -0.0022(10) -0.0011(9)
C17 0.0216(12) 0.0191(11) 0.0320(13) 0.0030(10) 0.0039(10) 0.0036(9)
C18 0.0215(12) 0.0176(11) 0.0229(11) 0.0002(9) -0.0023(9) 0.0021(9)
C19 0.0320(14) 0.0261(13) 0.0206(12) 0.0063(10) 0.0050(10) 0.0013(10)
C20 0.0173(11) 0.0199(11) 0.0177(10) 0.0049(9) 0.0022(8) 0.0023(9)
C21 0.0216(12) 0.0274(12) 0.0205(11) 0.0011(10) 0.0013(9) -0.0009(10)
C22 0.0209(12) 0.0400(15) 0.0294(13) 0.0089(11) -0.0005(10) -0.0072(11)
C23 0.0282(14) 0.064(2) 0.0248(13) 0.0086(13) 0.0082(11) -0.0116(14)
C24 0.0395(16) 0.074(2) 0.0162(12) -0.0012(13) 0.0062(11) -0.0171(16)
C25 0.0270(13) 0.0443(16) 0.0188(12) 0.0014(11) 0.0007(10) -0.0096(12)
C26 0.0186(11) 0.0172(11) 0.0139(10) 0.0006(8) 0.0014(8) -0.0008(8)
C27 0.0242(12) 0.0207(12) 0.0322(13) -0.0055(10) -0.0060(10) 0.0011(10)
C28 0.0242(13) 0.0335(15) 0.0501(17) -0.0070(13) -0.0130(12) 0.0009(11)
C29 0.0357(15) 0.0277(14) 0.0422(16) -0.0057(12) -0.0119(12) -0.0096(12)
C30 0.0402(15) 0.0176(12) 0.0328(14) -0.0044(10) -0.0027(11) -0.0023(11)
C31 0.0251(12) 0.0194(11) 0.0233(12) -0.0007(9) 0.0009(9) 0.0030(9)
C32 0.0166(10) 0.0195(11) 0.0149(10) 0.0029(8) 0.0013(8) 0.0033(8)
C33 0.0196(11) 0.0171(11) 0.0122(10) 0.0016(8) 0.0003(8) 0.0004(8)
C34 0.0274(12) 0.0195(11) 0.0202(11) -0.0010(9) 0.0051(9) 0.0004(9)
C35 0.0414(15) 0.0216(12) 0.0226(12) -0.0029(10) 0.0010(11) -0.0075(11)
C36 0.0302(13) 0.0370(15) 0.0208(12) 0.0025(10) -0.0065(10) -0.0142(11)
C37 0.0183(12) 0.0404(15) 0.0297(13) 0.0000(11) -0.0019(10) -0.0015(11)
C38 0.0206(11) 0.0248(12) 0.0238(12) -0.0031(10) -0.0012(9) 0.0030(9)
C39 0.0176(11) 0.0189(11) 0.0149(10) -0.0006(8) 0.0015(8) 0.0050(8)
C40 0.0258(12) 0.0251(12) 0.0232(12) 0.0020(10) -0.0011(10) -0.0027(10)
C41 0.0241(13) 0.0376(15) 0.0273(13) -0.0053(11) -0.0040(10) -0.0042(11)
C42 0.0285(13) 0.0452(16) 0.0175(11) -0.0037(11) -0.0061(10) 0.0055(12)
C43 0.0379(14) 0.0326(14) 0.0166(11) 0.0067(10) -0.0005(10) 0.0041(11)
C44 0.0259(12) 0.0216(12) 0.0179(11) 0.0007(9) 0.0001(9) 0.0011(9)

loop_
_atom_type_symbol
_atom_type_description
_atom_type_scat_dispersion_real
_atom_type_scat_dispersion_imag
_atom_type_scat_source
C C 0.0033 0.0016 'International Tables Vol C Tables 4.2.6.8 and 6.1.1.4'
H H 0.0000 0.0000 'International Tables Vol C Tables 4.2.6.8 and 6.1.1.4'
F F 0.0171 0.0103 'International Tables Vol C Tables 4.2.6.8 and 6.1.1.4'
P P 0.1023 0.0942 'International Tables Vol C Tables 4.2.6.8 and 6.1.1.4'
As As 0.0499 2.0058 'International Tables Vol C Tables 4.2.6.8 and 6.1.1.4'
Br Br -0.2901 2.4595 'International Tables Vol C Tables 4.2.6.8 and 6.1.1.4'
Pd Pd -0.9988 1.0072 'International Tables Vol C Tables 4.2.6.8 and 6.1.1.4'
Sn Sn -0.6537 1.4246 'International Tables Vol C Tables 4.2.6.8 and 6.1.1.4'

loop_
_geom_angle_atom_site_label_1
_geom_angle_atom_site_label_2
_geom_angle_atom_site_label_3
_geom_angle
C19 Sn1 C1 114.87(9)
C19 Sn1 Pd1 132.33(7)
C1 Sn1 Pd1 103.26(6)
C19 Sn1 Br1 94.69(7)
C1 Sn1 Br1 94.10(6)
Pd1 Sn1 Br1 110.549(12)
C19 Sn1 Br2 88.80(7)
C1 Sn1 Br2 85.52(6)
Pd1 Sn1 Br2 66.027(9)
Br1 Sn1 Br2 176.305(10)
P1 Pd1 P2 72.59(2)
P1 Pd1 As1 171.361(17)
P2 Pd1 As1 107.359(18)
P1 Pd1 Sn1 94.973(19)
P2 Pd1 Sn1 165.889(16)
As1 Pd1 Sn1 85.952(13)
P1 Pd1 Br2 105.161(18)
P2 Pd1 Br2 111.158(17)
As1 Pd1 Br2 83.028(13)
Sn1 Pd1 Br2 64.899(9)
Sn1 Br2 Pd1 49.074(7)
C7 As1 C13 104.87(9)
C7 As1 C2 106.04(9)
C13 As1 C2 100.94(9)
C7 As1 Pd1 113.25(7)
C13 As1 Pd1 117.12(7)
C2 As1 Pd1 113.29(7)
C26 P1 C20 107.40(10)
C26 P1 C32 106.45(10)
C20 P1 C32 108.28(10)
C26 P1 Pd1 115.16(7)
C20 P1 Pd1 124.10(8)
C32 P1 Pd1 92.96(7)
C33 P2 C39 110.25(10)
C33 P2 C32 105.84(10)
C39 P2 C32 105.05(10)
C33 P2 Pd1 115.79(7)
C39 P2 Pd1 124.97(8)
C32 P2 Pd1 90.06(7)
C6 C1 C2 117.9(2)
C6 C1 Sn1 123.31(17)
C2 C1 Sn1 118.67(16)
C3 C2 C1 119.9(2)
C3 C2 As1 121.59(17)
C1 C2 As1 118.23(16)
F1 C3 C4 117.6(2)
F1 C3 C2 121.1(2)
C4 C3 C2 121.3(2)
F2 C4 C5 120.2(2)
F2 C4 C3 120.8(2)
C5 C4 C3 119.0(2)
F3 C5 C4 119.7(2)
F3 C5 C6 120.6(2)
C4 C5 C6 119.6(2)
F4 C6 C1 120.7(2)
F4 C6 C5 117.1(2)
C1 C6 C5 122.3(2)
C8 C7 C12 120.1(2)
C8 C7 As1 119.01(17)
C12 C7 As1 120.32(17)
C9 C8 C7 119.9(2)
C9 C8 H8 120.1
C7 C8 H8 120.1
C10 C9 C8 119.9(2)
C10 C9 H9 120.0
C8 C9 H9 120.0
C9 C10 C11 120.3(2)
C9 C10 H10 119.9
C11 C10 H10 119.9
C10 C11 C12 120.2(2)
C10 C11 H11 119.9
C12 C11 H11 119.9
C11 C12 C7 119.6(2)
C11 C12 H12 120.2
C7 C12 H12 120.2
C18 C13 C14 120.0(2)
C18 C13 As1 122.99(17)
C14 C13 As1 116.94(17)
C15 C14 C13 119.7(2)
C15 C14 H14 120.1
C13 C14 H14 120.1
C14 C15 C16 120.3(2)
C14 C15 H15 119.8
C16 C15 H15 119.8
C17 C16 C15 120.3(2)
C17 C16 H16 119.9
C15 C16 H16 119.9
C16 C17 C18 120.2(2)
C16 C17 H17 119.9
C18 C17 H17 119.9
C13 C18 C17 119.5(2)
C13 C18 H18 120.3
C17 C18 H18 120.3
Sn1 C19 H19A 109.5
Sn1 C19 H19B 109.5
H19A C19 H19B 109.5
Sn1 C19 H19C 109.5
H19A C19 H19C 109.5
H19B C19 H19C 109.5
C25 C20 C21 119.8(2)
C25 C20 P1 121.37(18)
C21 C20 P1 118.62(17)
C22 C21 C20 120.0(2)
C22 C21 H21 120.0
C20 C21 H21 120.0
C21 C22 C23 120.1(2)
C21 C22 H22 120.0
C23 C22 H22 120.0
C24 C23 C22 120.0(2)
C24 C23 H23 120.0
C22 C23 H23 120.0
C23 C24 C25 120.9(3)
C23 C24 H24 119.5
C25 C24 H24 119.5
C24 C25 C20 119.1(2)
C24 C25 H25 120.4
C20 C25 H25 120.4
C27 C26 C31 119.7(2)
C27 C26 P1 119.30(17)
C31 C26 P1 121.03(18)
C26 C27 C28 119.7(2)
C26 C27 H27 120.1
C28 C27 H27 120.1
C29 C28 C27 120.4(3)
C29 C28 H28 119.8
C27 C28 H28 119.8
C28 C29 C30 120.0(2)
C28 C29 H29 120.0
C30 C29 H29 120.0
C31 C30 C29 119.9(2)
C31 C30 H30 120.1
C29 C30 H30 120.1
C30 C31 C26 120.3(2)
C30 C31 H31 119.8
C26 C31 H31 119.8
P1 C32 P2 95.80(10)
P1 C32 H32A 112.6
P2 C32 H32A 112.6
P1 C32 H32B 112.6
P2 C32 H32B 112.6
H32A C32 H32B 110.1
C34 C33 C38 119.1(2)
C34 C33 P2 122.74(18)
C38 C33 P2 117.90(17)
C35 C34 C33 120.3(2)
C35 C34 H34 119.9
C33 C34 H34 119.9
C36 C35 C34 120.2(2)
C36 C35 H35 119.9
C34 C35 H35 119.9
C37 C36 C35 119.6(2)
C37 C36 H36 120.2
C35 C36 H36 120.2
C38 C37 C36 120.4(2)
C38 C37 H37 119.8
C36 C37 H37 119.8
C37 C38 C33 120.3(2)
C37 C38 H38 119.8
C33 C38 H38 119.8
C44 C39 C40 120.4(2)
C44 C39 P2 122.81(18)
C40 C39 P2 116.70(17)
C41 C40 C39 119.8(2)
C41 C40 H40 120.1
C39 C40 H40 120.1
C42 C41 C40 119.8(2)
C42 C41 H41 120.1
C40 C41 H41 120.1
C43 C42 C41 120.7(2)
C43 C42 H42 119.7
C41 C42 H42 119.7
C42 C43 C44 120.0(2)
C42 C43 H43 120.0
C44 C43 H43 120.0
C39 C44 C43 119.3(2)
C39 C44 H44 120.3
C43 C44 H44 120.3

loop_
_geom_bond_atom_site_label_1
_geom_bond_atom_site_label_2
_geom_bond_distance
Sn1 C19 2.140(2)
Sn1 C1 2.181(2)
Sn1 Pd1 2.5416(3)
Sn1 Br1 2.6020(4)
Sn1 Br2 3.0462(4)
Pd1 P1 2.2709(6)
Pd1 P2 2.3543(6)
Pd1 As1 2.4085(3)
Pd1 Br2 3.0738(4)
As1 C7 1.926(2)
As1 C13 1.940(2)
As1 C2 1.957(2)
P1 C26 1.800(2)
P1 C20 1.807(2)
P1 C32 1.841(2)
P2 C33 1.811(2)
P2 C39 1.812(2)
P2 C32 1.850(2)
F1 C3 1.347(3)
F2 C4 1.340(3)
F3 C5 1.345(3)
F4 C6 1.351(3)
C1 C6 1.377(3)
C1 C2 1.398(3)
C2 C3 1.383(3)
C3 C4 1.382(3)
C4 C5 1.378(4)
C5 C6 1.381(3)
C7 C8 1.391(3)
C7 C12 1.392(3)
C8 C9 1.389(3)
C8 H8 0.9500
C9 C10 1.384(4)
C9 H9 0.9500
C10 C11 1.386(4)
C10 H10 0.9500
C11 C12 1.388(3)
C11 H11 0.9500
C12 H12 0.9500
C13 C18 1.393(3)
C13 C14 1.393(3)
C14 C15 1.384(3)
C14 H14 0.9500
C15 C16 1.385(4)
C15 H15 0.9500
C16 C17 1.377(4)
C16 H16 0.9500
C17 C18 1.397(3)
C17 H17 0.9500
C18 H18 0.9500
C19 H19A 0.9800
C19 H19B 0.9800
C19 H19C 0.9800
C20 C25 1.391(3)
C20 C21 1.396(3)
C21 C22 1.381(3)
C21 H21 0.9500
C22 C23 1.382(4)
C22 H22 0.9500
C23 C24 1.373(4)
C23 H23 0.9500
C24 C25 1.391(4)
C24 H24 0.9500
C25 H25 0.9500
C26 C27 1.388(3)
C26 C31 1.398(3)
C27 C28 1.390(4)
C27 H27 0.9500
C28 C29 1.380(4)
C28 H28 0.9500
C29 C30 1.394(4)
C29 H29 0.9500
C30 C31 1.377(4)
C30 H30 0.9500
C31 H31 0.9500
C32 H32A 0.9900
C32 H32B 0.9900
C33 C34 1.391(3)
C33 C38 1.395(3)
C34 C35 1.388(4)
C34 H34 0.9500
C35 C36 1.386(4)
C35 H35 0.9500
C36 C37 1.383(4)
C36 H36 0.9500
C37 C38 1.383(4)
C37 H37 0.9500
C38 H38 0.9500
C39 C44 1.391(3)
C39 C40 1.393(3)
C40 C41 1.390(3)
C40 H40 0.9500
C41 C42 1.383(4)
C41 H41 0.9500
C42 C43 1.382(4)
C42 H42 0.9500
C43 C44 1.395(3)
C43 H43 0.9500
C44 H44 0.9500

loop_
_geom_torsion_atom_site_label_1
_geom_torsion_atom_site_label_2
_geom_torsion_atom_site_label_3
_geom_torsion_atom_site_label_4
_geom_torsion
C6 C1 C2 C3 0.2(3)
Sn1 C1 C2 C3 -176.49(16)
C6 C1 C2 As1 173.71(16)
Sn1 C1 C2 As1 -3.0(2)
C1 C2 C3 F1 178.8(2)
As1 C2 C3 F1 5.5(3)
C1 C2 C3 C4 -0.4(3)
As1 C2 C3 C4 -173.65(17)
F1 C3 C4 F2 -0.7(3)
C2 C3 C4 F2 178.5(2)
F1 C3 C4 C5 -179.3(2)
C2 C3 C4 C5 -0.1(3)
F2 C4 C5 F3 2.1(3)
C3 C4 C5 F3 -179.2(2)
F2 C4 C5 C6 -177.9(2)
C3 C4 C5 C6 0.8(3)
C2 C1 C6 F4 179.80(19)
Sn1 C1 C6 F4 -3.7(3)
C2 C1 C6 C5 0.5(3)
Sn1 C1 C6 C5 176.98(17)
F3 C5 C6 F4 -0.3(3)
C4 C5 C6 F4 179.7(2)
F3 C5 C6 C1 179.1(2)
C4 C5 C6 C1 -1.0(4)
C12 C7 C8 C9 1.1(4)
As1 C7 C8 C9 172.34(18)
C7 C8 C9 C10 -1.1(4)
C8 C9 C10 C11 0.4(4)
C9 C10 C11 C12 0.1(4)
C10 C11 C12 C7 -0.1(4)
C8 C7 C12 C11 -0.6(3)
As1 C7 C12 C11 -171.67(18)
C18 C13 C14 C15 1.1(3)
As1 C13 C14 C15 -177.05(17)
C13 C14 C15 C16 -1.1(4)
C14 C15 C16 C17 0.1(4)
C15 C16 C17 C18 1.0(4)
C14 C13 C18 C17 -0.1(3)
As1 C13 C18 C17 177.99(17)
C16 C17 C18 C13 -1.0(3)
C26 P1 C20 C25 6.7(2)
C32 P1 C20 C25 121.3(2)
Pd1 P1 C20 C25 -131.93(19)
C26 P1 C20 C21 -178.53(18)
C32 P1 C20 C21 -63.9(2)
Pd1 P1 C20 C21 42.9(2)
C25 C20 C21 C22 0.1(4)
P1 C20 C21 C22 -174.8(2)
C20 C21 C22 C23 0.0(4)
C21 C22 C23 C24 -0.1(5)
C22 C23 C24 C25 0.2(5)
C23 C24 C25 C20 -0.2(5)
C21 C20 C25 C24 0.1(4)
P1 C20 C25 C24 174.8(2)
C20 P1 C26 C27 -112.8(2)
C32 P1 C26 C27 131.40(19)
Pd1 P1 C26 C27 30.0(2)
C20 P1 C26 C31 67.7(2)
C32 P1 C26 C31 -48.1(2)
Pd1 P1 C26 C31 -149.55(16)
C31 C26 C27 C28 0.0(4)
P1 C26 C27 C28 -179.6(2)
C26 C27 C28 C29 -0.7(4)
C27 C28 C29 C30 0.6(5)
C28 C29 C30 C31 0.2(4)
C29 C30 C31 C26 -0.9(4)
C27 C26 C31 C30 0.8(4)
P1 C26 C31 C30 -179.69(19)
C26 P1 C32 P2 -92.69(11)
C20 P1 C32 P2 152.11(10)
Pd1 P1 C32 P2 24.65(9)
C33 P2 C32 P1 93.22(11)
C39 P2 C32 P1 -150.11(10)
Pd1 P2 C32 P1 -23.68(8)
C39 P2 C33 C34 -89.2(2)
C32 P2 C33 C34 23.9(2)
Pd1 P2 C33 C34 121.80(18)
C39 P2 C33 C38 96.76(19)
C32 P2 C33 C38 -150.14(17)
Pd1 P2 C33 C38 -52.19(19)
C38 C33 C34 C35 1.4(3)
P2 C33 C34 C35 -172.56(18)
C33 C34 C35 C36 -1.0(4)
C34 C35 C36 C37 -0.6(4)
C35 C36 C37 C38 1.7(4)
C36 C37 C38 C33 -1.3(4)
C34 C33 C38 C37 -0.2(3)
P2 C33 C38 C37 173.99(19)
C33 P2 C39 C44 16.9(2)
C32 P2 C39 C44 -96.7(2)
Pd1 P2 C39 C44 162.36(16)
C33 P2 C39 C40 -167.34(18)
C32 P2 C39 C40 79.1(2)
Pd1 P2 C39 C40 -21.9(2)
C44 C39 C40 C41 2.6(4)
P2 C39 C40 C41 -173.27(19)
C39 C40 C41 C42 -0.6(4)
C40 C41 C42 C43 -1.5(4)
C41 C42 C43 C44 1.6(4)
C40 C39 C44 C43 -2.5(3)
P2 C39 C44 C43 173.14(18)
C42 C43 C44 C39 0.4(4)
